data_4123834
loop_
_publ_author_name
'Bour, James R.'
'Camasso, Nicole M.'
'Sanford, Melanie S.'

_publ_section_title
;
 Oxidation of Ni(II) to Ni(IV) with Aryl Electrophiles Enables Ni-Mediated
 Aryl-CF3 Coupling.
;
_journal_issue 25
_journal_name_full 'Journal of the American Chemical Society'
_journal_page_first 8034
_journal_page_last 8037
_journal_paper_doi 10.1021/jacs.5b04892
_journal_volume 137
_journal_year 2015
_chemical_formula_moiety 'C17 H15 B F6 N6 Ni'
_chemical_formula_sum 'C17 H15 B F6 N6 Ni'
_chemical_formula_weight 486.87
_chemical_name_systematic
; 
 ? 
;
_space_group_IT_number 2
_symmetry_cell_setting triclinic
_symmetry_space_group_name_Hall '-P 1'
_symmetry_space_group_name_H-M 'P -1'
_atom_sites_solution_hydrogens geom
_atom_sites_solution_primary direct
_atom_sites_solution_secondary difmap
_audit_creation_method SHELXL-97
_cell_angle_alpha 98.463(7)
_cell_angle_beta 96.208(7)
_cell_angle_gamma 107.975(8)
_cell_formula_units_Z 2
_cell_length_a 7.73560(10)
_cell_length_b 8.7328(2)
_cell_length_c 14.9794(11)
_cell_measurement_reflns_used 15729
_cell_measurement_temperature 85(2)
_cell_measurement_theta_max 68.20
_cell_measurement_theta_min 3.00
_cell_volume 939.27(9)
_computing_cell_refinement 'CrystalClear-SM Expert 2.0 r12'
_computing_data_collection 'CrystalClear-SM Expert 2.0 r12 (Rigaku, 2011)'
_computing_data_reduction 'CrystalClear-SM Expert 2.0 r12'
_computing_molecular_graphics 'Bruker SHELXTL'
_computing_publication_material 'Bruker SHELXTL'
_computing_structure_refinement 'SHELXL-97 (Sheldrick, 1997)'
_computing_structure_solution 'SHELXS-97 (Sheldrick, 1990)'
_diffrn_ambient_temperature 85(2)
_diffrn_detector_area_resol_mean 29.257
_diffrn_measured_fraction_theta_full 0.988
_diffrn_measured_fraction_theta_max 0.988
_diffrn_measurement_device_type 'Rigaku Saturn944+ CCD'
_diffrn_measurement_method \w
_diffrn_radiation_monochromator confocal
_diffrn_radiation_source 'micro-focus rotating anode'
_diffrn_radiation_type CuK\a
_diffrn_radiation_wavelength 1.54178
_diffrn_reflns_av_R_equivalents 0.0343
_diffrn_reflns_av_sigmaI/netI 0.0193
_diffrn_reflns_limit_h_max 9
_diffrn_reflns_limit_h_min -9
_diffrn_reflns_limit_k_max 10
_diffrn_reflns_limit_k_min -10
_diffrn_reflns_limit_l_max 17
_diffrn_reflns_limit_l_min -18
_diffrn_reflns_number 24282
_diffrn_reflns_theta_full 68.21
_diffrn_reflns_theta_max 68.21
_diffrn_reflns_theta_min 3.02
_exptl_absorpt_coefficient_mu 2.207
_exptl_absorpt_correction_T_max 0.9169
_exptl_absorpt_correction_T_min 0.7190
_exptl_absorpt_correction_type multi-scan
_exptl_absorpt_process_details
;
    Higashi, T. (1995). Program for Absorption Correction.
    Rigaku Corporation, Tokyo, Japan.
;
_exptl_crystal_colour yellow
_exptl_crystal_density_diffrn 1.721
_exptl_crystal_density_method 'not measured'
_exptl_crystal_description plate
_exptl_crystal_F_000 492
_exptl_crystal_size_max 0.16
_exptl_crystal_size_mid 0.12
_exptl_crystal_size_min 0.04
_refine_diff_density_max 0.271
_refine_diff_density_min -0.316
_refine_diff_density_rms 0.047
_refine_ls_extinction_method none
_refine_ls_goodness_of_fit_ref 1.042
_refine_ls_hydrogen_treatment constr
_refine_ls_matrix_type full
_refine_ls_number_parameters 345
_refine_ls_number_reflns 3407
_refine_ls_number_restraints 7
_refine_ls_restrained_S_all 1.043
_refine_ls_R_factor_all 0.0291
_refine_ls_R_factor_gt 0.0283
_refine_ls_shift/su_max 0.001
_refine_ls_shift/su_mean 0.000
_refine_ls_structure_factor_coef Fsqd
_refine_ls_weighting_details 'calc w=1/[\s^2^(Fo^2^)+(0.0282P)^2^+0.8104P] where P=(Fo^2^+2Fc^2^)/3'
_refine_ls_weighting_scheme calc
_refine_ls_wR_factor_gt 0.0697
_refine_ls_wR_factor_ref 0.0702
_reflns_number_gt 3277
_reflns_number_total 3407
_reflns_threshold_expression >2sigma(I)
_cod_data_source_file ja5b04892_si_001.cif
_cod_data_source_block jrb2025
_cod_depositor_comments 'Adding full bibliography for 4123834.cif.'
_cod_original_cell_volume 939.27(7)
_cod_database_code 4123834

loop_
_symmetry_equiv_pos_as_xyz
'x, y, z'
'-x, -y, -z'

loop_
_atom_site_label
_atom_site_type_symbol
_atom_site_fract_x
_atom_site_fract_y
_atom_site_fract_z
_atom_site_U_iso_or_equiv
_atom_site_adp_type
_atom_site_occupancy
_atom_site_symmetry_multiplicity
_atom_site_calc_flag
_atom_site_refinement_flags
_atom_site_disorder_assembly
_atom_site_disorder_group
Ni1 Ni 0.39975(3) 0.66298(3) 0.241025(18) 0.01583(9) Uani 1 1 d D . .
N1 N 0.27284(18) 0.73004(16) 0.34197(10) 0.0190(3) Uani 1 1 d . A .
N2 N 0.14778(18) 0.61178(16) 0.37369(9) 0.0161(3) Uani 1 1 d . . .
N3 N 0.31092(19) 0.40883(16) 0.35277(9) 0.0186(3) Uani 1 1 d . . .
N4 N 0.44847(19) 0.49118(17) 0.31045(10) 0.0213(3) Uani 1 1 d . A .
N5 N 0.16310(18) 0.48803(16) 0.17944(9) 0.0161(3) Uani 1 1 d . A .
N6 N 0.05771(17) 0.39890(15) 0.23340(9) 0.0146(3) Uani 1 1 d . . .
C1 C 0.2731(2) 0.8742(2) 0.38668(13) 0.0254(4) Uani 1 1 d . . .
H1 H 0.3475 0.9781 0.3778 0.031 Uiso 1 1 calc R A .
C2 C 0.1496(3) 0.8506(2) 0.44785(13) 0.0262(4) Uani 1 1 d . A .
H2 H 0.1241 0.9324 0.4884 0.031 Uiso 1 1 calc R . .
C3 C 0.0716(2) 0.6829(2) 0.43716(11) 0.0210(3) Uani 1 1 d . A .
H3 H -0.0204 0.6270 0.4692 0.025 Uiso 1 1 calc R . .
C4 C 0.3698(3) 0.3119(2) 0.40145(12) 0.0264(4) Uani 1 1 d . A .
H4 H 0.2996 0.2425 0.4371 0.032 Uiso 1 1 calc R . .
C5 C 0.5496(3) 0.3304(2) 0.39095(15) 0.0339(5) Uani 1 1 d . . .
H5 H 0.6272 0.2776 0.4174 0.041 Uiso 1 1 calc R A .
C6 C 0.5928(3) 0.4431(2) 0.33323(15) 0.0312(4) Uani 1 1 d . A .
H6 H 0.7081 0.4804 0.3130 0.037 Uiso 1 1 calc R . .
C7 C -0.0971(2) 0.2909(2) 0.18144(12) 0.0200(3) Uani 1 1 d . A .
H7 H -0.1929 0.2153 0.2030 0.024 Uiso 1 1 calc R . .
C8 C -0.0931(2) 0.3085(2) 0.09205(12) 0.0247(4) Uani 1 1 d . . .
H8 H -0.1834 0.2489 0.0401 0.030 Uiso 1 1 calc R A .
C9 C 0.0713(2) 0.4324(2) 0.09405(11) 0.0219(4) Uani 1 1 d . A .
H9 H 0.1130 0.4722 0.0418 0.026 Uiso 1 1 calc R . .
C10 C 0.3375(2) 0.82813(18) 0.17604(11) 0.0165(3) Uani 1 1 d . A .
C11 C 0.4608(2) 0.94183(19) 0.13775(11) 0.0178(3) Uani 1 1 d . . .
H11 H 0.5831 0.9405 0.1377 0.021 Uiso 1 1 calc R A .
C12 C 0.4043(2) 1.0579(2) 0.09940(12) 0.0210(3) Uani 1 1 d . A .
H12 H 0.4891 1.1362 0.0736 0.025 Uiso 1 1 calc R . .
C13 C 0.2261(2) 1.0607(2) 0.09829(13) 0.0243(4) Uani 1 1 d . . .
H13 H 0.1890 1.1415 0.0731 0.029 Uiso 1 1 calc R A .
C14 C 0.1024(2) 0.9438(2) 0.13458(13) 0.0251(4) Uani 1 1 d . A .
H14 H -0.0207 0.9437 0.1330 0.030 Uiso 1 1 calc R . .
C15 C 0.1559(2) 0.8269(2) 0.17316(12) 0.0219(4) Uani 1 1 d . . .
H15 H 0.0699 0.7469 0.1974 0.026 Uiso 1 1 calc R A .
C16 C 0.5146(6) 0.6071(5) 0.1330(3) 0.0179(9) Uani 0.747(3) 1 d PD A 1
F1 F 0.5410(4) 0.4623(3) 0.13432(15) 0.0305(5) Uani 0.747(3) 1 d PD A 1
F2 F 0.6788(3) 0.7124(2) 0.12566(13) 0.0278(4) Uani 0.747(3) 1 d PD A 1
F3 F 0.40870(19) 0.58774(17) 0.05177(9) 0.0232(4) Uani 0.747(3) 1 d PD A 1
C16A C 0.5404(17) 0.5851(17) 0.1574(9) 0.026(4) Uani 0.253(3) 1 d PD A 2
F1A F 0.4538(8) 0.4299(7) 0.1258(4) 0.0216(13) Uani 0.253(3) 1 d PD A 2
F2A F 0.7123(5) 0.5997(5) 0.1957(3) 0.0327(14) Uani 0.253(3) 1 d PD A 2
F3A F 0.5631(10) 0.6656(6) 0.0880(4) 0.0348(19) Uani 0.253(3) 1 d PD A 2
F4 F 0.6701(3) 0.9740(2) 0.30392(15) 0.0327(5) Uani 0.740(4) 1 d P A 1
F5 F 0.78157(18) 0.7764(2) 0.29103(11) 0.0335(5) Uani 0.740(4) 1 d P A 1
F6 F 0.6311(3) 0.8114(2) 0.39903(13) 0.0248(4) Uani 0.740(4) 1 d P A 1
F4A F 0.6098(6) 0.9896(5) 0.3423(4) 0.0224(11) Uani 0.260(4) 1 d P A 2
F5A F 0.7729(5) 0.8909(5) 0.2611(3) 0.0248(14) Uani 0.260(4) 1 d P A 2
F6A F 0.7111(9) 0.8057(6) 0.3852(4) 0.0265(13) Uani 0.260(4) 1 d P A 2
C17 C 0.6331(2) 0.8235(2) 0.30975(12) 0.0247(4) Uani 1 1 d . A .
B1 B 0.1214(3) 0.4310(2) 0.33669(12) 0.0170(4) Uani 1 1 d . A .
H1A H 0.0305 0.3562 0.3670 0.020 Uiso 1 1 calc R . .

loop_
_atom_site_aniso_label
_atom_site_aniso_U_11
_atom_site_aniso_U_22
_atom_site_aniso_U_33
_atom_site_aniso_U_23
_atom_site_aniso_U_13
_atom_site_aniso_U_12
Ni1 0.01329(15) 0.01314(15) 0.02119(17) 0.00434(11) 0.00414(11) 0.00362(11)
N1 0.0182(7) 0.0140(6) 0.0232(8) 0.0034(5) 0.0025(6) 0.0033(5)
N2 0.0188(6) 0.0160(6) 0.0122(7) 0.0018(5) 0.0017(5) 0.0047(5)
N3 0.0247(7) 0.0153(6) 0.0150(7) 0.0020(5) 0.0000(5) 0.0066(6)
N4 0.0173(7) 0.0171(7) 0.0289(8) 0.0055(6) 0.0007(6) 0.0055(5)
N5 0.0166(6) 0.0181(6) 0.0161(7) 0.0069(5) 0.0064(5) 0.0062(5)
N6 0.0144(6) 0.0134(6) 0.0140(7) 0.0019(5) 0.0034(5) 0.0015(5)
C1 0.0230(9) 0.0139(8) 0.0351(10) -0.0019(7) -0.0019(7) 0.0053(7)
C2 0.0302(9) 0.0241(9) 0.0230(9) -0.0065(7) -0.0043(7) 0.0151(7)
C3 0.0258(8) 0.0272(9) 0.0118(8) 0.0008(6) 0.0020(6) 0.0130(7)
C4 0.0409(10) 0.0178(8) 0.0202(9) 0.0042(7) -0.0040(8) 0.0120(8)
C5 0.0348(10) 0.0216(9) 0.0428(12) 0.0030(8) -0.0138(9) 0.0138(8)
C6 0.0203(9) 0.0224(9) 0.0495(12) 0.0049(8) -0.0042(8) 0.0092(7)
C7 0.0157(8) 0.0165(8) 0.0235(9) -0.0016(6) 0.0012(6) 0.0024(6)
C8 0.0243(9) 0.0278(9) 0.0186(9) -0.0049(7) -0.0051(7) 0.0107(7)
C9 0.0281(9) 0.0295(9) 0.0125(8) 0.0047(7) 0.0036(7) 0.0154(7)
C10 0.0170(8) 0.0133(7) 0.0186(8) 0.0030(6) 0.0026(6) 0.0044(6)
C11 0.0155(7) 0.0166(7) 0.0188(8) 0.0012(6) 0.0026(6) 0.0028(6)
C12 0.0221(8) 0.0165(8) 0.0222(9) 0.0056(6) 0.0051(7) 0.0020(6)
C13 0.0262(9) 0.0199(8) 0.0290(10) 0.0091(7) 0.0030(7) 0.0095(7)
C14 0.0197(8) 0.0256(9) 0.0343(10) 0.0100(8) 0.0067(7) 0.0107(7)
C15 0.0184(8) 0.0202(8) 0.0282(9) 0.0072(7) 0.0072(7) 0.0058(7)
C16 0.0158(15) 0.0128(17) 0.025(2) 0.0027(15) 0.0054(16) 0.0048(12)
F1 0.0470(14) 0.0237(11) 0.0318(10) 0.0084(8) 0.0179(12) 0.0224(11)
F2 0.0152(8) 0.0328(8) 0.0305(9) 0.0018(7) 0.0087(7) 0.0011(6)
F3 0.0212(9) 0.0323(8) 0.0153(7) 0.0017(5) 0.0049(6) 0.0083(7)
C16A 0.017(6) 0.019(6) 0.043(8) 0.014(5) 0.007(5) 0.003(4)
F1A 0.017(3) 0.011(2) 0.032(3) -0.0050(18) 0.010(3) 0.001(2)
F2A 0.018(2) 0.029(2) 0.048(3) -0.0061(19) 0.0063(18) 0.0087(17)
F3A 0.062(6) 0.022(3) 0.034(3) 0.011(3) 0.032(4) 0.021(3)
F4 0.0337(10) 0.0192(8) 0.0319(11) 0.0063(7) -0.0123(8) -0.0050(7)
F5 0.0150(7) 0.0472(11) 0.0331(9) 0.0020(7) -0.0018(6) 0.0075(6)
F6 0.0233(10) 0.0265(8) 0.0177(8) 0.0035(6) -0.0063(8) 0.0020(8)
F4A 0.020(2) 0.0111(19) 0.032(3) -0.0053(17) 0.0003(19) 0.0039(16)
F5A 0.0103(18) 0.026(2) 0.029(2) -0.0036(17) 0.0053(15) -0.0032(15)
F6A 0.024(3) 0.019(2) 0.027(3) 0.0018(17) -0.012(2) 0.001(2)
C17 0.0182(8) 0.0334(10) 0.0202(9) 0.0049(7) 0.0009(7) 0.0059(7)
B1 0.0217(9) 0.0146(8) 0.0146(9) 0.0041(7) 0.0044(7) 0.0047(7)

loop_
_atom_type_symbol
_atom_type_description
_atom_type_scat_dispersion_real
_atom_type_scat_dispersion_imag
_atom_type_scat_source
C C 0.0181 0.0091 'International Tables Vol C Tables 4.2.6.8 and 6.1.1.4'
H H 0.0000 0.0000 'International Tables Vol C Tables 4.2.6.8 and 6.1.1.4'
B B 0.0090 0.0039 'International Tables Vol C Tables 4.2.6.8 and 6.1.1.4'
N N 0.0311 0.0180 'International Tables Vol C Tables 4.2.6.8 and 6.1.1.4'
F F 0.0727 0.0534 'International Tables Vol C Tables 4.2.6.8 and 6.1.1.4'
Ni Ni -3.0029 0.5091 'International Tables Vol C Tables 4.2.6.8 and 6.1.1.4'

loop_
_geom_angle_atom_site_label_1
_geom_angle_atom_site_label_2
_geom_angle_atom_site_label_3
_geom_angle
C16A Ni1 C17 88.3(4)
C16A Ni1 C16 14.2(3)
C17 Ni1 C16 93.40(15)
C16A Ni1 C10 99.8(4)
C17 Ni1 C10 93.19(7)
C16 Ni1 C10 86.31(14)
C16A Ni1 N1 171.3(4)
C17 Ni1 N1 88.30(7)
C16 Ni1 N1 174.57(14)
C10 Ni1 N1 88.45(6)
C16A Ni1 N5 92.7(4)
C17 Ni1 N5 175.06(7)
C16 Ni1 N5 88.67(14)
C10 Ni1 N5 91.42(6)
N1 Ni1 N5 90.05(6)
C16A Ni1 N4 83.2(4)
C17 Ni1 N4 88.74(7)
C16 Ni1 N4 96.50(14)
C10 Ni1 N4 176.49(6)
N1 Ni1 N4 88.68(6)
N5 Ni1 N4 86.56(5)
C1 N1 N2 106.73(14)
C1 N1 Ni1 134.14(12)
N2 N1 Ni1 119.02(10)
C3 N2 N1 109.39(13)
C3 N2 B1 131.82(14)
N1 N2 B1 118.76(13)
C4 N3 N4 109.73(14)
C4 N3 B1 130.57(15)
N4 N3 B1 119.64(13)
C6 N4 N3 106.61(14)
C6 N4 Ni1 136.03(13)
N3 N4 Ni1 117.09(10)
C9 N5 N6 106.22(13)
C9 N5 Ni1 136.20(11)
N6 N5 Ni1 117.56(10)
C7 N6 N5 109.56(13)
C7 N6 B1 129.98(14)
N5 N6 B1 120.46(13)
N1 C1 C2 110.38(15)
N1 C1 H1 124.8
C2 C1 H1 124.8
C3 C2 C1 105.07(15)
C3 C2 H2 127.5
C1 C2 H2 127.5
N2 C3 C2 108.42(15)
N2 C3 H3 125.8
C2 C3 H3 125.8
N3 C4 C5 108.41(17)
N3 C4 H4 125.8
C5 C4 H4 125.8
C4 C5 C6 105.06(16)
C4 C5 H5 127.5
C6 C5 H5 127.5
N4 C6 C5 110.19(17)
N4 C6 H6 124.9
C5 C6 H6 124.9
N6 C7 C8 108.53(15)
N6 C7 H7 125.7
C8 C7 H7 125.7
C7 C8 C9 104.96(15)
C7 C8 H8 127.5
C9 C8 H8 127.5
N5 C9 C8 110.73(15)
N5 C9 H9 124.6
C8 C9 H9 124.6
C11 C10 C15 119.98(15)
C11 C10 Ni1 124.90(12)
C15 C10 Ni1 115.09(12)
C10 C11 C12 119.66(15)
C10 C11 H11 120.2
C12 C11 H11 120.2
C13 C12 C11 120.88(15)
C13 C12 H12 119.6
C11 C12 H12 119.6
C12 C13 C14 119.03(15)
C12 C13 H13 120.5
C14 C13 H13 120.5
C13 C14 C15 120.99(16)
C13 C14 H14 119.5
C15 C14 H14 119.5
C14 C15 C10 119.40(15)
C14 C15 H15 120.3
C10 C15 H15 120.3
F1 C16 F2 105.8(3)
F1 C16 F3 105.5(3)
F2 C16 F3 104.1(4)
F1 C16 Ni1 109.1(3)
F2 C16 Ni1 117.5(3)
F3 C16 Ni1 113.9(3)
F1A C16A F3A 109.7(10)
F1A C16A F2A 107.2(10)
F3A C16A F2A 105.1(9)
F1A C16A Ni1 107.9(8)
F3A C16A Ni1 112.6(8)
F2A C16A Ni1 114.3(8)
F4 C17 F6A 112.1(3)
F4 C17 F6 108.38(18)
F6A C17 F6 30.0(3)
F4 C17 F5 108.20(18)
F6A C17 F5 73.1(3)
F6 C17 F5 102.47(16)
F4 C17 F5A 61.9(2)
F6A C17 F5A 106.9(4)
F6 C17 F5A 133.2(2)
F5 C17 F5A 49.97(19)
F4 C17 F4A 31.50(18)
F6A C17 F4A 98.9(3)
F6 C17 F4A 83.0(2)
F5 C17 F4A 133.6(2)
F5A C17 F4A 92.8(3)
F4 C17 Ni1 118.95(14)
F6A C17 Ni1 122.8(3)
F6 C17 Ni1 106.21(13)
F5 C17 Ni1 111.32(13)
F5A C17 Ni1 118.49(19)
F4A C17 Ni1 111.01(19)
N6 B1 N3 107.85(13)
N6 B1 N2 107.26(13)
N3 B1 N2 107.47(13)
N6 B1 H1A 111.4
N3 B1 H1A 111.4
N2 B1 H1A 111.4

loop_
_geom_bond_atom_site_label_1
_geom_bond_atom_site_label_2
_geom_bond_distance
Ni1 C16A 1.927(13)
Ni1 C17 1.9734(18)
Ni1 C16 1.998(4)
Ni1 C10 2.0002(16)
Ni1 N1 2.0022(14)
Ni1 N5 2.0075(14)
Ni1 N4 2.0488(14)
N1 C1 1.335(2)
N1 N2 1.3621(19)
N2 C3 1.346(2)
N2 B1 1.537(2)
N3 C4 1.343(2)
N3 N4 1.363(2)
N3 B1 1.535(2)
N4 C6 1.337(2)
N5 C9 1.336(2)
N5 N6 1.3638(18)
N6 C7 1.347(2)
N6 B1 1.529(2)
C1 C2 1.385(3)
C1 H1 0.9500
C2 C3 1.378(3)
C2 H2 0.9500
C3 H3 0.9500
C4 C5 1.379(3)
C4 H4 0.9500
C5 C6 1.392(3)
C5 H5 0.9500
C6 H6 0.9500
C7 C8 1.373(3)
C7 H7 0.9500
C8 C9 1.386(3)
C8 H8 0.9500
C9 H9 0.9500
C10 C11 1.388(2)
C10 C15 1.397(2)
C11 C12 1.392(2)
C11 H11 0.9500
C12 C13 1.385(2)
C12 H12 0.9500
C13 C14 1.388(2)
C13 H13 0.9500
C14 C15 1.389(2)
C14 H14 0.9500
C15 H15 0.9500
C16 F1 1.344(4)
C16 F2 1.346(5)
C16 F3 1.349(5)
C16A F1A 1.301(14)
C16A F3A 1.336(13)
C16A F2A 1.350(12)
F4 C17 1.275(2)
F5 C17 1.376(2)
F6 C17 1.358(3)
F4A C17 1.532(5)
F5A C17 1.396(4)
F6A C17 1.275(6)
B1 H1A 1.0000

loop_
_geom_torsion_atom_site_label_1
_geom_torsion_atom_site_label_2
_geom_torsion_atom_site_label_3
_geom_torsion_atom_site_label_4
_geom_torsion
C16A Ni1 N1 C1 116(3)
C17 Ni1 N1 C1 48.96(17)
C16 Ni1 N1 C1 -59.4(15)
C10 Ni1 N1 C1 -44.28(17)
N5 Ni1 N1 C1 -135.70(17)
N4 Ni1 N1 C1 137.74(17)
C16A Ni1 N1 N2 -69(3)
C17 Ni1 N1 N2 -135.51(12)
C16 Ni1 N1 N2 116.1(14)
C10 Ni1 N1 N2 131.25(12)
N5 Ni1 N1 N2 39.83(12)
N4 Ni1 N1 N2 -46.73(12)
C1 N1 N2 C3 0.19(18)
Ni1 N1 N2 C3 -176.47(11)
C1 N1 N2 B1 -178.01(14)
Ni1 N1 N2 B1 5.33(18)
C4 N3 N4 C6 0.36(19)
B1 N3 N4 C6 -177.15(15)
C4 N3 N4 Ni1 -174.65(11)
B1 N3 N4 Ni1 7.84(18)
C16A Ni1 N4 C6 43.1(4)
C17 Ni1 N4 C6 -45.27(19)
C16 Ni1 N4 C6 48.0(2)
C10 Ni1 N4 C6 -168.8(9)
N1 Ni1 N4 C6 -133.60(19)
N5 Ni1 N4 C6 136.28(19)
C16A Ni1 N4 N3 -143.7(4)
C17 Ni1 N4 N3 127.84(12)
C16 Ni1 N4 N3 -138.88(17)
C10 Ni1 N4 N3 4.3(11)
N1 Ni1 N4 N3 39.51(12)
N5 Ni1 N4 N3 -50.62(12)
C16A Ni1 N5 C9 -51.9(4)
C17 Ni1 N5 C9 -153.2(7)
C16 Ni1 N5 C9 -38.3(2)
C10 Ni1 N5 C9 47.94(16)
N1 Ni1 N5 C9 136.39(16)
N4 Ni1 N5 C9 -134.93(16)
C16A Ni1 N5 N6 129.8(4)
C17 Ni1 N5 N6 28.5(8)
C16 Ni1 N5 N6 143.38(17)
C10 Ni1 N5 N6 -130.34(11)
N1 Ni1 N5 N6 -41.89(11)
N4 Ni1 N5 N6 46.78(11)
C9 N5 N6 C7 -0.38(17)
Ni1 N5 N6 C7 178.38(10)
C9 N5 N6 B1 -179.74(13)
Ni1 N5 N6 B1 -0.98(17)
N2 N1 C1 C2 0.34(19)
Ni1 N1 C1 C2 176.26(12)
N1 C1 C2 C3 -0.7(2)
N1 N2 C3 C2 -0.64(18)
B1 N2 C3 C2 177.24(16)
C1 C2 C3 N2 0.82(19)
N4 N3 C4 C5 -0.1(2)
B1 N3 C4 C5 177.03(16)
N3 C4 C5 C6 -0.2(2)
N3 N4 C6 C5 -0.5(2)
Ni1 N4 C6 C5 173.13(14)
C4 C5 C6 N4 0.4(2)
N5 N6 C7 C8 0.33(18)
B1 N6 C7 C8 179.61(15)
N6 C7 C8 C9 -0.15(18)
N6 N5 C9 C8 0.29(18)
Ni1 N5 C9 C8 -178.12(12)
C7 C8 C9 N5 -0.09(19)
C16A Ni1 C10 C11 -45.0(4)
C17 Ni1 C10 C11 43.82(15)
C16 Ni1 C10 C11 -49.39(19)
N1 Ni1 C10 C11 132.03(14)
N5 Ni1 C10 C11 -137.96(14)
N4 Ni1 C10 C11 167.2(9)
C16A Ni1 C10 C15 136.9(4)
C17 Ni1 C10 C15 -134.27(13)
C16 Ni1 C10 C15 132.52(18)
N1 Ni1 C10 C15 -46.06(13)
N5 Ni1 C10 C15 43.95(13)
N4 Ni1 C10 C15 -10.9(11)
C15 C10 C11 C12 2.2(2)
Ni1 C10 C11 C12 -175.81(12)
C10 C11 C12 C13 -0.5(3)
C11 C12 C13 C14 -1.2(3)
C12 C13 C14 C15 1.2(3)
C13 C14 C15 C10 0.5(3)
C11 C10 C15 C14 -2.2(3)
Ni1 C10 C15 C14 175.99(14)
C16A Ni1 C16 F1 33.8(19)
C17 Ni1 C16 F1 102.8(3)
C10 Ni1 C16 F1 -164.2(3)
N1 Ni1 C16 F1 -149.1(12)
N5 Ni1 C16 F1 -72.7(3)
N4 Ni1 C16 F1 13.7(3)
C16A Ni1 C16 F2 -86(2)
C17 Ni1 C16 F2 -17.5(3)
C10 Ni1 C16 F2 75.5(3)
N1 Ni1 C16 F2 90.7(15)
N5 Ni1 C16 F2 167.0(3)
N4 Ni1 C16 F2 -106.6(3)
C16A Ni1 C16 F3 151(2)
C17 Ni1 C16 F3 -139.6(3)
C10 Ni1 C16 F3 -46.6(3)
N1 Ni1 C16 F3 -31.5(16)
N5 Ni1 C16 F3 44.9(3)
N4 Ni1 C16 F3 131.3(3)
C17 Ni1 C16A F1A 149.5(8)
C16 Ni1 C16A F1A -99(2)
C10 Ni1 C16A F1A -117.5(8)
N1 Ni1 C16A F1A 83(3)
N5 Ni1 C16A F1A -25.6(8)
N4 Ni1 C16A F1A 60.6(8)
C17 Ni1 C16A F3A -89.4(8)
C16 Ni1 C16A F3A 21.8(15)
C10 Ni1 C16A F3A 3.5(9)
N1 Ni1 C16A F3A -156(2)
N5 Ni1 C16A F3A 95.5(8)
N4 Ni1 C16A F3A -178.3(9)
C17 Ni1 C16A F2A 30.4(9)
C16 Ni1 C16A F2A 142(3)
C10 Ni1 C16A F2A 123.4(9)
N1 Ni1 C16A F2A -37(3)
N5 Ni1 C16A F2A -144.7(9)
N4 Ni1 C16A F2A -58.5(9)
C16A Ni1 C17 F4 106.4(5)
C16 Ni1 C17 F4 93.2(2)
C10 Ni1 C17 F4 6.7(2)
N1 Ni1 C17 F4 -81.62(19)
N5 Ni1 C17 F4 -152.1(7)
N4 Ni1 C17 F4 -170.34(19)
C16A Ni1 C17 F6A -103.5(6)
C16 Ni1 C17 F6A -116.7(4)
C10 Ni1 C17 F6A 156.8(4)
N1 Ni1 C17 F6A 68.5(4)
N5 Ni1 C17 F6A -2.0(9)
N4 Ni1 C17 F6A -20.2(4)
C16A Ni1 C17 F6 -131.2(4)
C16 Ni1 C17 F6 -144.37(19)
C10 Ni1 C17 F6 129.14(14)
N1 Ni1 C17 F6 40.79(14)
N5 Ni1 C17 F6 -29.7(8)
N4 Ni1 C17 F6 -47.93(14)
C16A Ni1 C17 F5 -20.4(4)
C16 Ni1 C17 F5 -33.59(18)
C10 Ni1 C17 F5 -120.08(13)
N1 Ni1 C17 F5 151.57(13)
N5 Ni1 C17 F5 81.1(8)
N4 Ni1 C17 F5 62.85(13)
C16A Ni1 C17 F5A 34.6(5)
C16 Ni1 C17 F5A 21.4(3)
C10 Ni1 C17 F5A -65.1(2)
N1 Ni1 C17 F5A -153.4(2)
N5 Ni1 C17 F5A 136.1(7)
N4 Ni1 C17 F5A 117.8(2)
C16A Ni1 C17 F4A 140.2(5)
C16 Ni1 C17 F4A 127.0(3)
C10 Ni1 C17 F4A 40.5(3)
N1 Ni1 C17 F4A -47.9(3)
N5 Ni1 C17 F4A -118.4(8)
N4 Ni1 C17 F4A -136.6(3)
C7 N6 B1 N3 123.48(16)
N5 N6 B1 N3 -57.31(17)
C7 N6 B1 N2 -121.03(17)
N5 N6 B1 N2 58.18(18)
C4 N3 B1 N6 -124.61(17)
N4 N3 B1 N6 52.31(18)
C4 N3 B1 N2 120.05(18)
N4 N3 B1 N2 -63.04(18)
C3 N2 B1 N6 121.80(17)
N1 N2 B1 N6 -60.48(18)
C3 N2 B1 N3 -122.46(17)
N1 N2 B1 N3 55.26(18)
